data_4327483
loop_
_publ_author_name
'Dmitrii Roitershtein'
'\^Angela Domingos'
'Laura C. J. Pereira'
'Jos\'e R. Ascenso'
'No\'emia Marques'

_publ_section_title
;
 Coordination of 2,2'-Bipyridyl and 1,10-Phenanthroline to Yttrium and
 Lanthanum Complexes Based on a Scorpionate Ligand
;
_journal_name_full 'Inorganic Chemistry'
_journal_page_first 7666
_journal_page_last 7673
_journal_paper_doi 10.1021/ic034838+
_journal_volume 42
_journal_year 2003
_chemical_formula_sum 'C28 H32 B Cl4 La N8'
_chemical_formula_weight 772.14
_chemical_name_systematic
;
 ?
;
_space_group_IT_number 14
_symmetry_cell_setting monoclinic
_symmetry_space_group_name_Hall '-P 2ybc'
_symmetry_space_group_name_H-M 'P 1 21/c 1'
_atom_sites_solution_hydrogens geom
_atom_sites_solution_primary direct
_atom_sites_solution_secondary difmap
_audit_creation_method SHELXL-97
_cell_angle_alpha 90.00
_cell_angle_beta 93.259(11)
_cell_angle_gamma 90.00
_cell_formula_units_Z 4
_cell_length_a 10.3410(13)
_cell_length_b 18.787(2)
_cell_length_c 16.973(2)
_cell_measurement_reflns_used 25
_cell_measurement_temperature 293(2)
_cell_measurement_theta_max 10.7
_cell_measurement_theta_min 7.7
_cell_volume 3292.1(7)
_computing_cell_refinement 'CAD4 software(Enraf-Nonius,1989)'
_computing_data_collection 'CAD4 software(Enraf-Nonius,1989)'
_computing_data_reduction process-MolEN(Fair,1990)
_computing_molecular_graphics 'ORTEP-3 (Farrugia,1997)'
_computing_structure_refinement 'SHELXL-97 (Sheldrick, 1997)'
_computing_structure_solution 'SHELXS-97 (Sheldrick 1997)'
_diffrn_ambient_temperature 293(2)
_diffrn_measured_fraction_theta_full 0.954
_diffrn_measured_fraction_theta_max 0.954
_diffrn_measurement_device_type CAD4-Enraf-Nonius
_diffrn_measurement_method \w/2\qscans
_diffrn_radiation_monochromator graphite
_diffrn_radiation_source 'fine-focus sealed tube'
_diffrn_radiation_type MoK\a
_diffrn_radiation_wavelength 0.71073
_diffrn_reflns_av_R_equivalents 0.0578
_diffrn_reflns_av_sigmaI/netI 0.0879
_diffrn_reflns_limit_h_max 13
_diffrn_reflns_limit_h_min -13
_diffrn_reflns_limit_k_max 23
_diffrn_reflns_limit_k_min 0
_diffrn_reflns_limit_l_max 22
_diffrn_reflns_limit_l_min 0
_diffrn_reflns_number 7484
_diffrn_reflns_theta_full 27.55
_diffrn_reflns_theta_max 27.55
_diffrn_reflns_theta_min 1.62
_diffrn_standards_decay_% none
_diffrn_standards_interval_time 60
_diffrn_standards_number 3
_exptl_absorpt_coefficient_mu 1.655
_exptl_absorpt_correction_T_max 0.9990
_exptl_absorpt_correction_T_min 0.8190
_exptl_absorpt_correction_type 'empirical via \y-scan North et al(1968)'
_exptl_crystal_colour colourless
_exptl_crystal_density_diffrn 1.558
_exptl_crystal_description irregular
_exptl_crystal_F_000 1544
_exptl_crystal_size_max 0.50
_exptl_crystal_size_mid 0.36
_exptl_crystal_size_min 0.12
_refine_diff_density_max 1.042
_refine_diff_density_min -0.917
_refine_diff_density_rms 0.144
_refine_ls_extinction_coef 0.0004(2)
_refine_ls_extinction_expression Fc^*^=kFc[1+0.001xFc^2^\l^3^/sin(2\q)]^-1/4^
_refine_ls_extinction_method SHELXL
_refine_ls_goodness_of_fit_ref 1.090
_refine_ls_hydrogen_treatment constr
_refine_ls_matrix_type full
_refine_ls_number_parameters 380
_refine_ls_number_reflns 7242
_refine_ls_number_restraints 0
_refine_ls_restrained_S_all 1.090
_refine_ls_R_factor_all 0.1254
_refine_ls_R_factor_gt 0.0656
_refine_ls_shift/su_max 0.000
_refine_ls_shift/su_mean 0.000
_refine_ls_structure_factor_coef Fsqd
_refine_ls_weighting_details 'calc w=1/[\s^2^(Fo^2^)+(0.0660P)^2^+0.0000P] where P=(Fo^2^+2Fc^2^)/3'
_refine_ls_weighting_scheme calc
_refine_ls_wR_factor_gt 0.1305
_refine_ls_wR_factor_ref 0.1561
_reflns_number_gt 4547
_reflns_number_total 7242
_reflns_threshold_expression >2sigma(I)
_cod_data_source_file ic0348382Bsi20030717_055026_3.cif
_cod_data_source_block latpphen
_cod_original_cell_volume 3292.0(7)
_cod_database_code 4327483

loop_
_symmetry_equiv_pos_as_xyz
'x, y, z'
'-x, y+1/2, -z+1/2'
'-x, -y, -z'
'x, -y-1/2, z-1/2'

loop_
_atom_site_label
_atom_site_type_symbol
_atom_site_fract_x
_atom_site_fract_y
_atom_site_fract_z
_atom_site_U_iso_or_equiv
_atom_site_adp_type
_atom_site_occupancy
_atom_site_symmetry_multiplicity
_atom_site_calc_flag
_atom_site_refinement_flags
La1 La 0.74115(4) 0.40967(2) 0.76743(2) 0.03012(14) Uani 1 1 d .
Cl1 Cl 0.94055(19) 0.32637(12) 0.72387(14) 0.0515(5) Uani 1 1 d .
Cl2 Cl 0.8185(2) 0.54924(12) 0.75650(15) 0.0597(6) Uani 1 1 d .
N1 N 0.9101(6) 0.4193(4) 0.8945(3) 0.0399(15) Uani 1 1 d .
N2 N 0.6678(6) 0.3646(3) 0.9087(3) 0.0349(14) Uani 1 1 d .
N11 N 0.5307(6) 0.4009(3) 0.5956(4) 0.0386(15) Uani 1 1 d .
N12 N 0.6565(6) 0.4173(4) 0.6211(4) 0.0426(16) Uani 1 1 d .
N21 N 0.4087(6) 0.4387(3) 0.7139(4) 0.0369(14) Uani 1 1 d .
N22 N 0.5042(6) 0.4558(3) 0.7711(4) 0.0400(15) Uani 1 1 d .
N31 N 0.4685(6) 0.3092(3) 0.6971(4) 0.0361(14) Uani 1 1 d .
N32 N 0.5867(6) 0.3016(3) 0.7370(4) 0.0368(14) Uani 1 1 d .
C1 C 1.0270(8) 0.4474(5) 0.8874(5) 0.049(2) Uani 1 1 d .
H1 H 1.0456 0.4695 0.8403 0.059 Uiso 1 1 calc R
C2 C 1.1221(8) 0.4445(5) 0.9487(6) 0.057(2) Uani 1 1 d .
H2 H 1.2020 0.4661 0.9429 0.068 Uiso 1 1 calc R
C3 C 1.0985(8) 0.4103(5) 1.0171(5) 0.056(2) Uani 1 1 d .
H3 H 1.1625 0.4075 1.0578 0.067 Uiso 1 1 calc R
C4 C 0.9772(9) 0.3794(5) 1.0257(5) 0.049(2) Uani 1 1 d .
C5 C 0.8854(7) 0.3860(4) 0.9617(4) 0.0349(17) Uani 1 1 d .
C6 C 0.7577(7) 0.3549(4) 0.9689(4) 0.0347(16) Uani 1 1 d .
C7 C 0.7301(9) 0.3183(4) 1.0380(5) 0.049(2) Uani 1 1 d .
C8 C 0.6070(10) 0.2894(4) 1.0427(6) 0.057(3) Uani 1 1 d .
H8 H 0.5867 0.2627 1.0864 0.069 Uiso 1 1 calc R
C9 C 0.5169(10) 0.3006(5) 0.9830(6) 0.059(3) Uani 1 1 d .
H9 H 0.4331 0.2834 0.9863 0.071 Uiso 1 1 calc R
C10 C 0.5506(8) 0.3376(5) 0.9175(5) 0.048(2) Uani 1 1 d .
H10 H 0.4876 0.3442 0.8768 0.057 Uiso 1 1 calc R
C11 C 0.8317(10) 0.3124(5) 1.1009(5) 0.060(3) Uani 1 1 d .
H11 H 0.8155 0.2876 1.1467 0.073 Uiso 1 1 calc R
C12 C 0.9470(9) 0.3422(6) 1.0936(5) 0.063(3) Uani 1 1 d .
H12 H 1.0096 0.3381 1.1349 0.076 Uiso 1 1 calc R
C13 C 0.7200(8) 0.4303(4) 0.5568(5) 0.0433(19) Uani 1 1 d .
C14 C 0.6380(8) 0.4227(5) 0.4894(5) 0.051(2) Uani 1 1 d .
H14 H 0.6590 0.4291 0.4373 0.061 Uiso 1 1 calc R
C15 C 0.5203(8) 0.4039(4) 0.5155(4) 0.0425(18) Uani 1 1 d .
C16 C 0.3967(10) 0.3895(5) 0.4668(5) 0.066(3) Uani 1 1 d .
H16A H 0.3290 0.3779 0.5011 0.100 Uiso 1 1 calc R
H16B H 0.4097 0.3504 0.4317 0.100 Uiso 1 1 calc R
H16C H 0.3726 0.4311 0.4366 0.100 Uiso 1 1 calc R
C17 C 0.8583(9) 0.4528(6) 0.5628(6) 0.067(3) Uani 1 1 d .
H17A H 0.8891 0.4531 0.6173 0.101 Uiso 1 1 calc R
H17B H 0.8660 0.4996 0.5411 0.101 Uiso 1 1 calc R
H17C H 0.9090 0.4200 0.5341 0.101 Uiso 1 1 calc R
C23 C 0.4553(8) 0.5070(4) 0.8167(5) 0.0433(19) Uani 1 1 d .
C24 C 0.3290(8) 0.5218(5) 0.7885(5) 0.051(2) Uani 1 1 d .
H24 H 0.2736 0.5550 0.8094 0.061 Uiso 1 1 calc R
C25 C 0.3011(7) 0.4789(4) 0.7249(5) 0.045(2) Uani 1 1 d .
C26 C 0.1794(8) 0.4733(6) 0.6742(6) 0.065(3) Uani 1 1 d .
H26A H 0.1893 0.4373 0.6348 0.098 Uiso 1 1 calc R
H26B H 0.1612 0.5181 0.6489 0.098 Uiso 1 1 calc R
H26C H 0.1092 0.4607 0.7061 0.098 Uiso 1 1 calc R
C27 C 0.5344(9) 0.5362(5) 0.8843(5) 0.061(3) Uani 1 1 d .
H27A H 0.6180 0.5137 0.8872 0.092 Uiso 1 1 calc R
H27B H 0.4920 0.5272 0.9322 0.092 Uiso 1 1 calc R
H27C H 0.5447 0.5865 0.8775 0.092 Uiso 1 1 calc R
C33 C 0.5869(8) 0.2350(4) 0.7657(4) 0.0402(18) Uani 1 1 d .
C34 C 0.4716(8) 0.2004(4) 0.7442(5) 0.044(2) Uani 1 1 d .
H34 H 0.4490 0.1540 0.7566 0.053 Uiso 1 1 calc R
C35 C 0.3979(7) 0.2484(4) 0.7009(5) 0.0399(18) Uani 1 1 d .
C36 C 0.2645(8) 0.2398(5) 0.6625(7) 0.069(3) Uani 1 1 d .
H36A H 0.2388 0.2832 0.6362 0.103 Uiso 1 1 calc R
H36B H 0.2046 0.2288 0.7019 0.103 Uiso 1 1 calc R
H36C H 0.2648 0.2017 0.6247 0.103 Uiso 1 1 calc R
C37 C 0.7010(9) 0.2066(4) 0.8148(5) 0.052(2) Uani 1 1 d .
H37A H 0.7671 0.2425 0.8198 0.079 Uiso 1 1 calc R
H37B H 0.7345 0.1653 0.7897 0.079 Uiso 1 1 calc R
H37C H 0.6742 0.1940 0.8662 0.079 Uiso 1 1 calc R
B1 B 0.4272(8) 0.3796(5) 0.6527(5) 0.039(2) Uani 1 1 d .
H1A H 0.3448 0.3715 0.6225 0.046 Uiso 1 1 calc R
Cl1S Cl 0.2050(4) 0.2742(2) 0.8791(3) 0.1226(14) Uani 1 1 d .
Cl2S Cl 0.0193(6) 0.1834(3) 0.9440(4) 0.182(2) Uani 1 1 d .
C1S C 0.0997(12) 0.2041(6) 0.8606(7) 0.091(4) Uani 1 1 d .
H1S1 H 0.0373 0.2168 0.8181 0.109 Uiso 1 1 calc R
H1S2 H 0.1476 0.1629 0.8441 0.109 Uiso 1 1 calc R

loop_
_atom_site_aniso_label
_atom_site_aniso_U_11
_atom_site_aniso_U_22
_atom_site_aniso_U_33
_atom_site_aniso_U_23
_atom_site_aniso_U_13
_atom_site_aniso_U_12
La1 0.0304(2) 0.0310(2) 0.0283(2) -0.0005(2) -0.00409(13) -0.0026(2)
Cl1 0.0398(11) 0.0512(13) 0.0633(14) -0.0110(11) 0.0003(9) 0.0050(9)
Cl2 0.0750(16) 0.0364(12) 0.0666(15) 0.0064(11) -0.0054(12) -0.0112(11)
N1 0.038(3) 0.050(4) 0.031(3) -0.003(3) -0.010(3) -0.004(3)
N2 0.039(3) 0.037(4) 0.028(3) 0.003(3) 0.000(3) -0.006(3)
N11 0.030(3) 0.042(4) 0.042(4) 0.000(3) -0.009(3) 0.001(3)
N12 0.033(3) 0.061(4) 0.033(3) 0.005(3) 0.000(3) -0.005(3)
N21 0.030(3) 0.039(4) 0.041(4) 0.001(3) -0.002(3) -0.003(3)
N22 0.033(3) 0.038(4) 0.048(4) -0.009(3) -0.006(3) 0.002(3)
N31 0.029(3) 0.041(4) 0.038(3) -0.004(3) -0.003(3) -0.006(3)
N32 0.040(4) 0.038(4) 0.032(3) 0.002(3) -0.001(3) 0.000(3)
C1 0.039(5) 0.059(6) 0.048(5) 0.002(4) -0.004(4) -0.007(4)
C2 0.041(5) 0.062(6) 0.065(6) -0.009(5) -0.009(4) -0.005(4)
C3 0.048(5) 0.062(6) 0.054(5) -0.019(5) -0.019(4) 0.013(5)
C4 0.058(5) 0.050(5) 0.038(4) 0.002(4) -0.008(4) 0.015(4)
C5 0.039(4) 0.032(4) 0.032(4) 0.001(3) -0.011(3) 0.015(3)
C6 0.044(4) 0.029(4) 0.032(4) -0.007(3) 0.002(3) 0.007(3)
C7 0.070(6) 0.033(4) 0.044(5) 0.005(4) 0.012(4) 0.011(4)
C8 0.076(7) 0.036(5) 0.065(6) 0.011(4) 0.042(5) -0.006(4)
C9 0.053(6) 0.061(6) 0.065(6) -0.006(5) 0.021(5) -0.009(5)
C10 0.044(5) 0.060(6) 0.039(4) -0.014(4) 0.006(3) -0.019(4)
C11 0.078(7) 0.063(6) 0.040(5) 0.017(4) -0.004(5) 0.028(5)
C12 0.059(6) 0.094(8) 0.037(5) 0.010(5) -0.007(4) 0.028(6)
C13 0.040(4) 0.049(5) 0.041(4) 0.000(4) 0.004(3) -0.005(4)
C14 0.058(5) 0.065(6) 0.031(4) -0.004(4) 0.005(4) -0.011(5)
C15 0.055(5) 0.037(4) 0.034(4) 0.008(4) -0.014(3) 0.000(4)
C16 0.090(8) 0.061(6) 0.045(5) -0.008(5) -0.034(5) -0.009(5)
C17 0.062(6) 0.089(8) 0.050(6) 0.013(6) 0.004(5) -0.006(6)
C23 0.049(5) 0.034(4) 0.048(5) 0.007(4) 0.008(4) 0.003(4)
C24 0.046(5) 0.049(5) 0.058(6) 0.001(4) 0.015(4) 0.012(4)
C25 0.032(4) 0.041(5) 0.063(6) 0.016(4) 0.017(4) 0.009(3)
C26 0.030(4) 0.073(7) 0.092(8) 0.004(6) 0.002(5) 0.005(4)
C27 0.073(7) 0.054(6) 0.057(6) -0.021(5) 0.001(5) 0.004(5)
C33 0.049(5) 0.042(5) 0.029(4) -0.001(3) 0.003(3) -0.006(4)
C34 0.052(5) 0.031(4) 0.050(5) -0.001(4) 0.004(4) -0.009(4)
C35 0.037(4) 0.039(4) 0.044(4) -0.013(4) 0.003(3) -0.015(3)
C36 0.036(5) 0.062(6) 0.108(9) 0.000(6) 0.001(5) -0.025(4)
C37 0.067(6) 0.042(5) 0.047(5) 0.017(4) -0.001(4) 0.008(4)
B1 0.026(4) 0.044(5) 0.044(5) -0.008(4) -0.012(4) 0.003(4)
Cl1S 0.102(3) 0.123(3) 0.138(3) -0.021(3) -0.037(2) 0.017(2)
Cl2S 0.176(5) 0.196(6) 0.178(5) 0.077(4) 0.040(4) 0.015(4)
C1S 0.101(10) 0.087(9) 0.083(9) -0.017(7) -0.019(7) 0.036(7)

loop_
_atom_type_symbol
_atom_type_description
_atom_type_scat_dispersion_real
_atom_type_scat_dispersion_imag
_atom_type_scat_source
C C 0.0033 0.0016 'International Tables Vol C Tables 4.2.6.8 and 6.1.1.4'
H H 0.0000 0.0000 'International Tables Vol C Tables 4.2.6.8 and 6.1.1.4'
B B 0.0013 0.0007 'International Tables Vol C Tables 4.2.6.8 and 6.1.1.4'
Cl Cl 0.1484 0.1585 'International Tables Vol C Tables 4.2.6.8 and 6.1.1.4'
La La -0.2871 2.4523 'International Tables Vol C Tables 4.2.6.8 and 6.1.1.4'
N N 0.0061 0.0033 'International Tables Vol C Tables 4.2.6.8 and 6.1.1.4'

loop_
_geom_angle_atom_site_label_1
_geom_angle_atom_site_label_2
_geom_angle_atom_site_label_3
_geom_angle
N12 La1 N22 74.8(2)
N12 La1 N32 71.6(2)
N22 La1 N32 72.4(2)
N12 La1 N2 140.76(19)
N22 La1 N2 76.7(2)
N32 La1 N2 74.47(18)
N12 La1 N1 158.30(19)
N22 La1 N1 121.68(19)
N32 La1 N1 124.69(19)
N2 La1 N1 60.84(18)
N12 La1 Cl1 89.51(15)
N22 La1 Cl1 157.79(14)
N32 La1 Cl1 87.89(15)
N2 La1 Cl1 108.47(14)
N1 La1 Cl1 77.88(14)
N12 La1 Cl2 88.05(16)
N22 La1 Cl2 87.82(15)
N32 La1 Cl2 154.55(15)
N2 La1 Cl2 117.24(14)
N1 La1 Cl2 79.21(15)
Cl1 La1 Cl2 107.57(7)
C1 N1 C5 118.8(6)
C1 N1 La1 120.2(5)
C5 N1 La1 120.2(5)
C10 N2 C6 117.1(7)
C10 N2 La1 121.6(5)
C6 N2 La1 119.9(5)
C15 N11 N12 108.9(6)
C15 N11 B1 128.6(6)
N12 N11 B1 122.5(6)
C13 N12 N11 106.5(6)
C13 N12 La1 129.9(5)
N11 N12 La1 123.3(4)
C25 N21 N22 109.2(7)
C25 N21 B1 128.7(7)
N22 N21 B1 122.0(6)
C23 N22 N21 107.0(6)
C23 N22 La1 129.4(5)
N21 N22 La1 122.8(4)
C35 N31 N32 110.8(6)
C35 N31 B1 126.8(6)
N32 N31 B1 122.4(6)
C33 N32 N31 105.0(6)
C33 N32 La1 131.5(5)
N31 N32 La1 122.2(4)
N1 C1 C2 121.6(8)
C3 C2 C1 120.2(8)
C2 C3 C4 119.4(8)
C3 C4 C12 122.4(8)
C3 C4 C5 117.0(8)
C12 C4 C5 120.5(9)
N1 C5 C4 123.1(7)
N1 C5 C6 118.5(6)
C4 C5 C6 118.4(7)
N2 C6 C7 122.3(7)
N2 C6 C5 118.0(6)
C7 C6 C5 119.7(7)
C8 C7 C6 118.0(8)
C8 C7 C11 123.5(8)
C6 C7 C11 118.5(8)
C9 C8 C7 119.4(8)
C8 C9 C10 119.3(9)
N2 C10 C9 123.9(8)
C12 C11 C7 120.8(8)
C11 C12 C4 122.1(9)
N12 C13 C14 110.5(7)
N12 C13 C17 120.9(7)
C14 C13 C17 128.6(8)
C15 C14 C13 105.8(7)
N11 C15 C14 108.3(7)
N11 C15 C16 123.9(8)
C14 C15 C16 127.7(8)
N22 C23 C24 108.7(8)
N22 C23 C27 120.1(7)
C24 C23 C27 131.2(8)
C25 C24 C23 107.7(7)
C24 C25 N21 107.3(7)
C24 C25 C26 129.4(7)
N21 C25 C26 123.3(8)
N32 C33 C34 110.9(7)
N32 C33 C37 121.1(7)
C34 C33 C37 128.0(8)
C35 C34 C33 106.1(7)
N31 C35 C34 107.2(7)
N31 C35 C36 123.6(8)
C34 C35 C36 129.2(8)
N11 B1 N21 110.8(7)
N11 B1 N31 110.0(6)
N21 B1 N31 108.9(6)
Cl2S C1S Cl1S 110.6(7)

loop_
_geom_bond_atom_site_label_1
_geom_bond_atom_site_label_2
_geom_bond_distance
La1 N12 2.591(6)
La1 N22 2.603(6)
La1 N32 2.617(6)
La1 N2 2.692(6)
La1 N1 2.703(6)
La1 Cl1 2.724(2)
La1 Cl2 2.750(2)
N1 C1 1.331(10)
N1 C5 1.339(9)
N2 C10 1.330(9)
N2 C6 1.354(9)
N11 C15 1.358(9)
N11 N12 1.383(8)
N11 B1 1.537(11)
N12 C13 1.328(9)
N21 C25 1.367(9)
N21 N22 1.383(8)
N21 B1 1.540(11)
N22 C23 1.350(10)
N31 C35 1.359(9)
N31 N32 1.371(8)
N31 B1 1.569(11)
N32 C33 1.343(10)
C1 C2 1.392(11)
C2 C3 1.362(13)
C3 C4 1.397(12)
C4 C12 1.398(12)
C4 C5 1.406(10)
C5 C6 1.456(10)
C6 C7 1.402(11)
C7 C8 1.391(12)
C7 C11 1.459(12)
C8 C9 1.353(13)
C9 C10 1.373(12)
C11 C12 1.329(13)
C13 C14 1.392(11)
C13 C17 1.489(11)
C14 C15 1.366(11)
C15 C16 1.507(11)
C23 C24 1.393(11)
C23 C27 1.477(12)
C24 C25 1.365(12)
C25 C26 1.488(12)
C33 C34 1.388(11)
C33 C37 1.502(11)
C34 C35 1.367(11)
C35 C36 1.501(11)
Cl1S C1S 1.726(13)
Cl2S C1S 1.726(13)
